data_7122429
loop_
_publ_author_name
'Henneberger, Thomas'
'Klein, Wilhelm'
'Dums, Jasmin V.'
'F\"assler, Thomas F'

_publ_section_title
;
 [(\m<sub>2</sub>-H)(\h<sup>2</sup>-Ge<sub>4</sub>)ZnPh<sub>2</sub>]<sup>3-</sup>,
 an edge-on protonated E<sub>4</sub> cluster establishing the first
 three-center two-electron Ge-H-Ge bond.
;
_journal_issue 87
_journal_name_full 'Chemical communications (Cambridge, England)'
_journal_page_first 12381
_journal_page_last 12384
_journal_paper_doi 10.1039/c8cc06843g
_journal_volume 54
_journal_year 2018
_chemical_formula_moiety 'Ge9, C12 H24 K0.28 O6 Rb0.72, 3(K0.18 Rb2.82), 3(H3 N), 3(H1.50 N0.50)'
_chemical_formula_sum 'C12 H37.5 Ge9 K0.45 N4.5 O6 Rb3.55'
_chemical_formula_weight 1315.11
_chemical_properties_physical Air-sensitive,Moisture-sensitive
_space_group_crystal_system monoclinic
_space_group_IT_number 15
_space_group_name_Hall '-C 2yc'
_space_group_name_H-M_alt 'C 1 2/c 1'
_symmetry_space_group_name_Hall '-C 2yc'
_symmetry_space_group_name_H-M 'C 1 2/c 1'
_atom_sites_solution_hydrogens mixed
_atom_sites_solution_primary direct
_atom_sites_solution_secondary difmap
_audit_creation_method SHELXL-2014/7
_audit_update_record
;
2018-08-01 deposited with the CCDC.
2018-10-09 downloaded from the CCDC.
;
_cell_angle_alpha 90
_cell_angle_beta 94.337(2)
_cell_angle_gamma 90
_cell_formula_units_Z 8
_cell_length_a 38.5713(8)
_cell_length_b 9.9970(2)
_cell_length_c 19.0042(4)
_cell_measurement_reflns_used 21797
_cell_measurement_temperature 120(2)
_cell_measurement_theta_max 30.5078
_cell_measurement_theta_min 2.6449
_cell_volume 7307.0(3)
_computing_cell_refinement
; 
 CrysAlis RED, Oxford Diffraction Ltd., Version 1.171.33.34d 
;
_computing_data_collection
; 
 CrysAlis CCD, Oxford Diffraction Ltd., Version 1.171.33.34d 
;
_computing_data_reduction
; 
 CrysAlis RED, Oxford Diffraction Ltd., Version 1.171.33.34d 
;
_computing_molecular_graphics DIAMOND
_computing_structure_refinement SHELXL-2014/7
_computing_structure_solution SHELXS-97
_diffrn_ambient_temperature 120(2)
_diffrn_detector_area_resol_mean 16.0238
_diffrn_measured_fraction_theta_full 0.999
_diffrn_measured_fraction_theta_max 0.999
_diffrn_measurement_device_type 'Oxford Xcalibur 3'
_diffrn_measurement_method '\w and \p scans'
_diffrn_radiation_monochromator graphite
_diffrn_radiation_source 'Enhance (Mo) X-ray Source'
_diffrn_radiation_type MoK\a
_diffrn_radiation_wavelength 0.71073
_diffrn_reflns_av_R_equivalents 0.0563
_diffrn_reflns_av_unetI/netI 0.0516
_diffrn_reflns_Laue_measured_fraction_full 0.999
_diffrn_reflns_Laue_measured_fraction_max 0.999
_diffrn_reflns_limit_h_max 47
_diffrn_reflns_limit_h_min -47
_diffrn_reflns_limit_k_max 12
_diffrn_reflns_limit_k_min -12
_diffrn_reflns_limit_l_max 23
_diffrn_reflns_limit_l_min -23
_diffrn_reflns_number 62423
_diffrn_reflns_point_group_measured_fraction_full 0.999
_diffrn_reflns_point_group_measured_fraction_max 0.999
_diffrn_reflns_theta_full 25.242
_diffrn_reflns_theta_max 26.000
_diffrn_reflns_theta_min 2.752
_exptl_absorpt_coefficient_mu 12.071
_exptl_absorpt_correction_T_max 1.00000
_exptl_absorpt_correction_T_min 0.36029
_exptl_absorpt_correction_type multi-scan
_exptl_absorpt_process_details
;
 CrysAlis RED, Oxford Diffraction Ltd., Version 1.171.33.34d 
 Empirical absorption correction using spherical harmonics,
 implemented in SCALE3 ABSPACK scaling algorithm. 
;
_exptl_crystal_colour yellow
_exptl_crystal_density_diffrn 2.391
_exptl_crystal_description block
_exptl_crystal_F_000 4935
_exptl_crystal_recrystallization_method 'Re-crystallisation from solvent: Ammonia'
_exptl_crystal_size_max 0.25
_exptl_crystal_size_mid 0.1
_exptl_crystal_size_min 0.05
_refine_diff_density_max 0.953
_refine_diff_density_min -1.253
_refine_diff_density_rms 0.160
_refine_ls_extinction_method none
_refine_ls_goodness_of_fit_ref 0.924
_refine_ls_hydrogen_treatment constr
_refine_ls_matrix_type full
_refine_ls_number_parameters 342
_refine_ls_number_reflns 7181
_refine_ls_number_restraints 0
_refine_ls_restrained_S_all 0.924
_refine_ls_R_factor_all 0.0440
_refine_ls_R_factor_gt 0.0271
_refine_ls_shift/su_max 0.001
_refine_ls_shift/su_mean 0.000
_refine_ls_structure_factor_coef Fsqd
_refine_ls_weighting_details 'w=1/[\s^2^(Fo^2^)+(0.0228P)^2^] where P=(Fo^2^+2Fc^2^)/3'
_refine_ls_weighting_scheme calc
_refine_ls_wR_factor_gt 0.0480
_refine_ls_wR_factor_ref 0.0500
_reflns_number_gt 5219
_reflns_number_total 7181
_reflns_threshold_expression 'I > 2\s(I)'
_cod_data_source_file c8cc06843g2.cif
_cod_data_source_block TH205_yellow
_cod_depositor_comments 'Adding full bibliography for 7122428--7122429.cif.'
_cod_original_formula_sum 'C12 H37.50 Ge9 K0.45 N4.50 O6 Rb3.55'
_cod_database_code 7122429
_shelx_shelxl_version_number 2014/7
_shelx_space_group_comment
;
The symmetry employed for this shelxl refinement is uniquely defined
by the following loop, which should always be used as a source of
symmetry information in preference to the above space-group names.
They are only intended as comments.
;

loop_
_space_group_symop_operation_xyz
'x, y, z'
'-x, y, -z+1/2'
'x+1/2, y+1/2, z'
'-x+1/2, y+1/2, -z+1/2'
'-x, -y, -z'
'x, -y, z-1/2'
'-x+1/2, -y+1/2, -z'
'x+1/2, -y+1/2, z-1/2'

loop_
_atom_site_label
_atom_site_type_symbol
_atom_site_fract_x
_atom_site_fract_y
_atom_site_fract_z
_atom_site_U_iso_or_equiv
_atom_site_adp_type
_atom_site_occupancy
_atom_site_site_symmetry_order
_atom_site_calc_flag
_atom_site_refinement_flags_posn
_atom_site_refinement_flags_adp
_atom_site_refinement_flags_occupancy
Ge1 Ge 0.15006(2) 0.10739(4) 0.39931(3) 0.02478(12) Uani 1 1 d . . .
Ge2 Ge 0.14163(2) 0.31360(4) 0.48075(2) 0.01982(11) Uani 1 1 d . . .
Ge3 Ge 0.12325(2) 0.15025(4) 0.57507(2) 0.02327(12) Uani 1 1 d . . .
Ge4 Ge 0.12948(2) -0.05282(4) 0.49427(3) 0.02472(12) Uani 1 1 d . . .
Ge5 Ge 0.08940(2) -0.00295(4) 0.38068(2) 0.02091(11) Uani 1 1 d . . .
Ge6 Ge 0.09929(2) 0.27284(4) 0.37093(2) 0.02001(11) Uani 1 1 d . . .
Ge7 Ge 0.07713(2) 0.30471(4) 0.51099(2) 0.02259(12) Uani 1 1 d . . .
Ge8 Ge 0.06843(2) 0.02795(4) 0.51908(3) 0.02506(12) Uani 1 1 d . . .
Ge9 Ge 0.04332(2) 0.17024(4) 0.41284(3) 0.02386(12) Uani 1 1 d . . .
Rb1 Rb 0.19034(2) 0.38448(5) 0.32892(2) 0.01951(19) Uani 0.722(3) 1 d . . P
K1 K 0.19034(2) 0.38448(5) 0.32892(2) 0.01951(19) Uani 0.278(3) 1 d . . P
O1 O 0.17453(7) 0.2803(3) 0.18312(14) 0.0239(7) Uani 1 1 d . . .
O2 O 0.23690(7) 0.1969(3) 0.26183(14) 0.0245(7) Uani 1 1 d . . .
O3 O 0.25423(6) 0.2987(3) 0.39968(14) 0.0217(7) Uani 1 1 d . . .
O4 O 0.23391(7) 0.5634(3) 0.42971(15) 0.0234(7) Uani 1 1 d . . .
O5 O 0.17127(7) 0.6614(3) 0.35215(15) 0.0241(7) Uani 1 1 d . . .
O6 O 0.15659(7) 0.5461(3) 0.21610(15) 0.0244(7) Uani 1 1 d . . .
C1 C 0.19998(11) 0.1950(5) 0.1561(2) 0.0325(12) Uani 1 1 d . . .
H1A H 0.2179 0.2494 0.1347 0.039 Uiso 1 1 calc R U .
H1B H 0.1889 0.1360 0.1191 0.039 Uiso 1 1 calc R U .
C2 C 0.21635(11) 0.1130(4) 0.2146(2) 0.0310(11) Uani 1 1 d . . .
H2A H 0.1981 0.0684 0.2401 0.037 Uiso 1 1 calc R U .
H2B H 0.2312 0.0431 0.1954 0.037 Uiso 1 1 calc R U .
C3 C 0.25557(11) 0.1238(4) 0.3162(2) 0.0283(11) Uani 1 1 d . . .
H3A H 0.2708 0.0572 0.2953 0.034 Uiso 1 1 calc R U .
H3B H 0.2391 0.0754 0.3446 0.034 Uiso 1 1 calc R U .
C4 C 0.27715(10) 0.2177(4) 0.3625(2) 0.0239(10) Uani 1 1 d . . .
H4A H 0.2928 0.1667 0.3963 0.029 Uiso 1 1 calc R U .
H4B H 0.2915 0.2746 0.3336 0.029 Uiso 1 1 calc R U .
C5 C 0.27260(10) 0.3814(4) 0.4512(2) 0.0236(10) Uani 1 1 d . . .
H5A H 0.2906 0.4335 0.4289 0.028 Uiso 1 1 calc R U .
H5B H 0.2842 0.3250 0.4888 0.028 Uiso 1 1 calc R U .
C6 C 0.24751(11) 0.4741(4) 0.4822(2) 0.0246(10) Uani 1 1 d . . .
H6A H 0.2284 0.4221 0.5009 0.030 Uiso 1 1 calc R U .
H6B H 0.2595 0.5248 0.5217 0.030 Uiso 1 1 calc R U .
C7 C 0.20985(10) 0.6552(4) 0.4554(2) 0.0264(11) Uani 1 1 d . . .
H7A H 0.2216 0.7121 0.4926 0.032 Uiso 1 1 calc R U .
H7B H 0.1908 0.6061 0.4762 0.032 Uiso 1 1 calc R U .
C8 C 0.19524(11) 0.7409(4) 0.3953(2) 0.0294(11) Uani 1 1 d . . .
H8A H 0.1832 0.8196 0.4136 0.035 Uiso 1 1 calc R U .
H8B H 0.2142 0.7730 0.3672 0.035 Uiso 1 1 calc R U .
C9 C 0.15782(12) 0.7338(4) 0.2921(2) 0.0340(12) Uani 1 1 d . . .
H9A H 0.1772 0.7680 0.2658 0.041 Uiso 1 1 calc R U .
H9B H 0.1441 0.8111 0.3071 0.041 Uiso 1 1 calc R U .
C10 C 0.13527(12) 0.6441(4) 0.2459(2) 0.0357(12) Uani 1 1 d . . .
H10A H 0.1179 0.5999 0.2738 0.043 Uiso 1 1 calc R U .
H10B H 0.1227 0.6968 0.2079 0.043 Uiso 1 1 calc R U .
C11 C 0.13725(11) 0.4674(4) 0.1637(2) 0.0306(11) Uani 1 1 d . . .
H11A H 0.1260 0.5265 0.1269 0.037 Uiso 1 1 calc R U .
H11B H 0.1189 0.4167 0.1857 0.037 Uiso 1 1 calc R U .
C12 C 0.16122(11) 0.3738(4) 0.1317(2) 0.0276(11) Uani 1 1 d . . .
H12A H 0.1487 0.3258 0.0919 0.033 Uiso 1 1 calc R U .
H12B H 0.1806 0.4243 0.1131 0.033 Uiso 1 1 calc R U .
Rb2 Rb 0.10780(2) 0.10256(5) 0.19860(3) 0.0410(2) Uani 0.990(3) 1 d . . P
K2 K 0.10780(2) 0.10256(5) 0.19860(3) 0.0410(2) Uani 0.010(3) 1 d . . P
N1 N 0.04574(11) 0.2796(6) 0.1987(2) 0.0864(19) Uani 1 1 d . . .
H1C H 0.0388 0.2858 0.2433 0.130 Uiso 1 1 calc R U .
H1D H 0.0282 0.2446 0.1697 0.130 Uiso 1 1 calc R U .
H1E H 0.0512 0.3624 0.1831 0.130 Uiso 1 1 calc R U .
Rb3 Rb 0.09965(2) 0.62998(4) 0.42527(2) 0.02669(18) Uani 0.951(3) 1 d . . P
K3 K 0.09965(2) 0.62998(4) 0.42527(2) 0.02669(18) Uani 0.049(3) 1 d . . P
Rb4 Rb -0.00470(2) 0.16274(5) 0.58979(3) 0.0327(2) Uani 0.883(3) 1 d . . P
K4 K -0.00470(2) 0.16274(5) 0.58979(3) 0.0327(2) Uani 0.117(3) 1 d . . P
N2 N 0.03555(11) 0.6466(4) 0.5230(2) 0.0473(12) Uani 1 1 d . . .
H2C H 0.0474 0.6839 0.5614 0.071 Uiso 1 1 d R U .
H2D H 0.0427 0.5606 0.5180 0.071 Uiso 1 1 d R U .
H2E H 0.0124 0.6478 0.5290 0.071 Uiso 1 1 d R U .
N3 N 0.02815(10) 0.5509(4) 0.3522(2) 0.0490(12) Uani 1 1 d . . .
H3C H 0.0287 0.4702 0.3744 0.073 Uiso 1 1 d R U .
H3D H 0.0391 0.5442 0.3116 0.073 Uiso 1 1 d R U .
H3E H 0.0057 0.5761 0.3419 0.073 Uiso 1 1 d R U .
N4A N 0.0467(2) 0.2217(11) 0.7147(6) 0.053(3) Uani 0.5 1 d . . P
H4AA H 0.0682 0.1931 0.7050 0.079 Uiso 0.5 1 calc R U P
H4AB H 0.0400 0.1782 0.7535 0.079 Uiso 0.5 1 calc R U P
H4AC H 0.0473 0.3113 0.7230 0.079 Uiso 0.5 1 calc R U P
N4B N 0.0450(3) 0.3188(13) 0.6978(7) 0.080(4) Uani 0.5 1 d . . P
H4BA H 0.0393 0.3005 0.7424 0.119 Uiso 0.5 1 calc R U P
H4BB H 0.0429 0.4082 0.6895 0.119 Uiso 0.5 1 calc R U P
H4BC H 0.0674 0.2932 0.6930 0.119 Uiso 0.5 1 calc R U P
N5 N 0.0167(2) 0.0073(10) 0.7289(5) 0.079(3) Uani 0.5 1 d . . P
H5C H 0.0192 -0.0810 0.7190 0.118 Uiso 0.5 1 calc R U P
H5D H 0.0000 0.0176 0.7597 0.118 Uiso 0.5 1 calc R U P
H5E H 0.0372 0.0402 0.7485 0.118 Uiso 0.5 1 calc R U P

loop_
_atom_site_aniso_label
_atom_site_aniso_U_11
_atom_site_aniso_U_22
_atom_site_aniso_U_33
_atom_site_aniso_U_23
_atom_site_aniso_U_13
_atom_site_aniso_U_12
Ge1 0.0189(2) 0.0192(3) 0.0371(3) -0.0025(2) 0.0075(2) 0.00099(19)
Ge2 0.0182(2) 0.0225(3) 0.0185(3) -0.0004(2) -0.00037(19) -0.00392(19)
Ge3 0.0326(3) 0.0205(3) 0.0159(2) 0.0014(2) -0.0037(2) -0.0034(2)
Ge4 0.0283(3) 0.0213(3) 0.0242(3) 0.0003(2) -0.0001(2) 0.0075(2)
Ge5 0.0206(2) 0.0222(3) 0.0197(3) -0.0055(2) 0.0002(2) -0.00159(19)
Ge6 0.0221(2) 0.0212(3) 0.0164(2) 0.0009(2) -0.00089(19) 0.00033(19)
Ge7 0.0204(2) 0.0189(3) 0.0288(3) -0.0044(2) 0.0041(2) 0.00176(19)
Ge8 0.0196(3) 0.0275(3) 0.0282(3) 0.0053(2) 0.0025(2) -0.0046(2)
Ge9 0.0161(2) 0.0283(3) 0.0267(3) -0.0009(2) -0.0022(2) 0.0018(2)
Rb1 0.0192(3) 0.0219(3) 0.0175(3) 0.0013(2) 0.0017(2) 0.0016(2)
K1 0.0192(3) 0.0219(3) 0.0175(3) 0.0013(2) 0.0017(2) 0.0016(2)
O1 0.0256(16) 0.0304(17) 0.0157(16) -0.0002(14) 0.0012(13) 0.0089(13)
O2 0.0240(16) 0.0307(18) 0.0177(16) -0.0020(14) -0.0042(13) 0.0067(13)
O3 0.0162(15) 0.0284(17) 0.0203(17) -0.0038(14) -0.0010(13) 0.0017(12)
O4 0.0249(16) 0.0209(16) 0.0250(18) 0.0009(14) 0.0073(14) 0.0043(13)
O5 0.0296(17) 0.0189(16) 0.0245(17) 0.0033(14) 0.0062(14) 0.0037(13)
O6 0.0286(17) 0.0258(17) 0.0187(17) 0.0017(14) 0.0009(14) 0.0075(13)
C1 0.028(3) 0.053(3) 0.016(2) -0.009(2) -0.001(2) 0.006(2)
C2 0.027(3) 0.036(3) 0.030(3) -0.014(2) -0.001(2) 0.010(2)
C3 0.027(3) 0.032(3) 0.025(3) 0.000(2) -0.001(2) 0.012(2)
C4 0.022(2) 0.028(3) 0.022(3) 0.002(2) 0.000(2) 0.007(2)
C5 0.020(2) 0.023(2) 0.027(3) 0.006(2) -0.004(2) -0.0075(19)
C6 0.034(3) 0.023(3) 0.016(2) 0.002(2) 0.000(2) -0.007(2)
C7 0.026(3) 0.027(3) 0.027(3) -0.013(2) 0.008(2) -0.006(2)
C8 0.026(3) 0.023(3) 0.041(3) -0.004(2) 0.009(2) 0.000(2)
C9 0.048(3) 0.029(3) 0.026(3) 0.007(2) 0.013(2) 0.016(2)
C10 0.039(3) 0.046(3) 0.023(3) 0.016(2) 0.006(2) 0.023(2)
C11 0.028(3) 0.036(3) 0.026(3) 0.010(2) -0.006(2) 0.000(2)
C12 0.033(3) 0.034(3) 0.015(2) 0.001(2) -0.004(2) -0.005(2)
Rb2 0.0645(4) 0.0362(3) 0.0225(3) -0.0056(2) 0.0040(2) 0.0113(3)
K2 0.0645(4) 0.0362(3) 0.0225(3) -0.0056(2) 0.0040(2) 0.0113(3)
N1 0.047(3) 0.177(6) 0.033(3) -0.018(3) -0.008(2) 0.027(3)
Rb3 0.0287(3) 0.0194(3) 0.0320(3) -0.0002(2) 0.0024(2) -0.00010(19)
K3 0.0287(3) 0.0194(3) 0.0320(3) -0.0002(2) 0.0024(2) -0.00010(19)
Rb4 0.0279(3) 0.0329(3) 0.0376(3) -0.0043(2) 0.0037(2) -0.0040(2)
K4 0.0279(3) 0.0329(3) 0.0376(3) -0.0043(2) 0.0037(2) -0.0040(2)
N2 0.055(3) 0.046(3) 0.042(3) -0.003(2) 0.014(2) 0.018(2)
N3 0.049(3) 0.037(3) 0.060(3) 0.006(2) -0.003(2) 0.003(2)
N4A 0.017(5) 0.105(10) 0.035(6) 0.008(7) -0.003(4) 0.007(6)
N4B 0.039(6) 0.129(12) 0.070(10) -0.007(9) -0.005(6) 0.030(8)
N5 0.059(7) 0.131(9) 0.043(7) 0.009(6) -0.009(5) -0.011(6)

loop_
_atom_type_symbol
_atom_type_description
_atom_type_scat_dispersion_real
_atom_type_scat_dispersion_imag
_atom_type_scat_source
C C 0.0033 0.0016 'International Tables Vol C Tables 4.2.6.8 and 6.1.1.4'
H H 0.0000 0.0000 'International Tables Vol C Tables 4.2.6.8 and 6.1.1.4'
N N 0.0061 0.0033 'International Tables Vol C Tables 4.2.6.8 and 6.1.1.4'
O O 0.0106 0.0060 'International Tables Vol C Tables 4.2.6.8 and 6.1.1.4'
K K 0.2009 0.2494 'International Tables Vol C Tables 4.2.6.8 and 6.1.1.4'
Rb Rb -0.9393 2.9676 'International Tables Vol C Tables 4.2.6.8 and 6.1.1.4'
Ge Ge 0.1547 1.8001 'International Tables Vol C Tables 4.2.6.8 and 6.1.1.4'

loop_
_geom_angle_atom_site_label_1
_geom_angle_atom_site_label_2
_geom_angle_atom_site_label_3
_geom_angle
_geom_angle_site_symmetry_1
_geom_angle_site_symmetry_3
Ge4 Ge1 Ge5 60.561(17) . .
Ge4 Ge1 Ge6 105.91(2) . .
Ge5 Ge1 Ge6 65.278(17) . .
Ge4 Ge1 Ge2 90.96(2) . .
Ge5 Ge1 Ge2 105.40(2) . .
Ge6 Ge1 Ge2 59.551(16) . .
Ge4 Ge1 Rb1 158.28(2) . .
Ge5 Ge1 Rb1 135.23(2) . .
Ge6 Ge1 Rb1 76.395(16) . .
Ge2 Ge1 Rb1 71.333(16) . .
Ge4 Ge1 Ge3 45.541(14) . .
Ge5 Ge1 Ge3 81.788(17) . .
Ge6 Ge1 Ge3 81.441(17) . .
Ge2 Ge1 Ge3 45.442(14) . .
Rb1 Ge1 Ge3 115.396(16) . .
Ge4 Ge1 Rb2 121.996(19) . .
Ge5 Ge1 Rb2 64.456(16) . .
Ge6 Ge1 Rb2 64.239(16) . .
Ge2 Ge1 Rb2 120.672(19) . .
Rb1 Ge1 Rb2 78.867(14) . .
Ge3 Ge1 Rb2 139.087(16) . .
Ge3 Ge2 Ge6 105.84(2) . .
Ge3 Ge2 Ge7 60.218(17) . .
Ge6 Ge2 Ge7 67.400(17) . .
Ge3 Ge2 Ge1 87.99(2) . .
Ge6 Ge2 Ge1 59.759(17) . .
Ge7 Ge2 Ge1 105.56(2) . .
Ge3 Ge2 Rb1 150.12(2) . .
Ge6 Ge2 Rb1 73.868(16) . .
Ge7 Ge2 Rb1 138.13(2) . .
Ge1 Ge2 Rb1 65.673(16) . .
Ge3 Ge2 Rb3 127.602(19) . .
Ge6 Ge2 Rb3 70.470(15) . .
Ge7 Ge2 Rb3 71.577(15) . .
Ge1 Ge2 Rb3 125.55(2) . .
Rb1 Ge2 Rb3 81.202(13) . .
Ge6 Ge2 Ge4 79.893(16) . .
Ge7 Ge2 Ge4 79.775(16) . .
Rb1 Ge2 Ge4 108.901(15) . .
Rb3 Ge2 Ge4 144.733(16) . .
Ge2 Ge3 Ge4 92.42(2) . .
Ge2 Ge3 Ge7 60.520(17) . .
Ge4 Ge3 Ge7 106.40(2) . .
Ge2 Ge3 Ge8 105.83(2) . .
Ge4 Ge3 Ge8 59.561(17) . .
Ge7 Ge3 Ge8 65.128(18) . .
Ge2 Ge3 K2 171.98(2) . 6_556
Ge4 Ge3 K2 81.940(17) . 6_556
Ge7 Ge3 K2 126.52(2) . 6_556
Ge8 Ge3 K2 76.262(17) . 6_556
Ge2 Ge3 Rb2 171.98(2) . 6_556
Ge4 Ge3 Rb2 81.940(17) . 6_556
Ge7 Ge3 Rb2 126.52(2) . 6_556
Ge8 Ge3 Rb2 76.262(17) . 6_556
Ge2 Ge3 Ge1 46.564(14) . .
Ge4 Ge3 Ge1 45.880(15) . .
Ge7 Ge3 Ge1 82.521(17) . .
Ge8 Ge3 Ge1 81.136(17) . .
K2 Ge3 Ge1 127.384(17) 6_556 .
Rb2 Ge3 Ge1 127.384(17) 6_556 .
Ge8 Ge4 Ge3 60.834(17) . .
Ge8 Ge4 Ge1 105.55(2) . .
Ge3 Ge4 Ge1 88.58(2) . .
Ge8 Ge4 Ge5 66.229(18) . .
Ge3 Ge4 Ge5 105.51(2) . .
Ge1 Ge4 Ge5 59.803(17) . .
Ge8 Ge4 K3 94.125(18) . 1_545
Ge3 Ge4 K3 151.11(2) . 1_545
Ge1 Ge4 K3 113.56(2) . 1_545
Ge5 Ge4 K3 73.297(16) . 1_545
Ge8 Ge4 Rb3 94.125(18) . 1_545
Ge3 Ge4 Rb3 151.11(2) . 1_545
Ge1 Ge4 Rb3 113.56(2) . 1_545
Ge5 Ge4 Rb3 73.297(16) . 1_545
Ge8 Ge4 Ge2 79.877(16) . .
Ge5 Ge4 Ge2 79.842(16) . .
K3 Ge4 Ge2 152.554(18) 1_545 .
Rb3 Ge4 Ge2 152.554(18) 1_545 .
Ge8 Ge4 K2 66.735(17) . 6_556
Ge3 Ge4 K2 59.338(15) . 6_556
Ge1 Ge4 K2 147.14(2) . 6_556
Ge5 Ge4 K2 131.501(19) . 6_556
K3 Ge4 K2 99.070(15) 1_545 6_556
Rb3 Ge4 K2 99.070(15) 1_545 6_556
Ge2 Ge4 K2 102.916(14) . 6_556
Ge8 Ge4 Rb2 66.735(17) . 6_556
Ge3 Ge4 Rb2 59.338(15) . 6_556
Ge1 Ge4 Rb2 147.14(2) . 6_556
Ge5 Ge4 Rb2 131.501(19) . 6_556
K3 Ge4 Rb2 99.070(15) 1_545 6_556
Rb3 Ge4 Rb2 99.070(15) 1_545 6_556
Ge2 Ge4 Rb2 102.916(14) . 6_556
Ge1 Ge5 Ge9 108.23(2) . .
Ge1 Ge5 Ge4 59.636(18) . .
Ge9 Ge5 Ge4 107.91(2) . .
Ge1 Ge5 Ge6 57.394(16) . .
Ge9 Ge5 Ge6 56.945(16) . .
Ge4 Ge5 Ge6 99.69(2) . .
Ge1 Ge5 Ge8 98.37(2) . .
Ge9 Ge5 Ge8 57.119(16) . .
Ge4 Ge5 Ge8 56.204(17) . .
Ge6 Ge5 Ge8 90.230(18) . .
Ge1 Ge5 K4 163.50(2) . 5_556
Ge9 Ge5 K4 67.955(15) . 5_556
Ge4 Ge5 K4 105.417(19) . 5_556
Ge6 Ge5 K4 124.100(18) . 5_556
Ge8 Ge5 K4 65.792(15) . 5_556
Ge1 Ge5 Rb4 163.50(2) . 5_556
Ge9 Ge5 Rb4 67.955(15) . 5_556
Ge4 Ge5 Rb4 105.417(19) . 5_556
Ge6 Ge5 Rb4 124.100(18) . 5_556
Ge8 Ge5 Rb4 65.792(15) . 5_556
Ge1 Ge5 Rb2 76.887(18) . .
Ge9 Ge5 Rb2 102.228(19) . .
Ge4 Ge5 Rb2 132.74(2) . .
Ge6 Ge5 Rb2 67.864(15) . .
Ge8 Ge5 Rb2 156.732(19) . .
K4 Ge5 Rb2 119.457(17) 5_556 .
Rb4 Ge5 Rb2 119.457(17) 5_556 .
Ge1 Ge5 Rb3 107.758(18) . 1_545
Ge9 Ge5 Rb3 131.209(19) . 1_545
Ge4 Ge5 Rb3 65.370(15) . 1_545
Ge6 Ge5 Rb3 163.979(19) . 1_545
Ge8 Ge5 Rb3 85.987(16) . 1_545
K4 Ge5 Rb3 68.115(12) 5_556 1_545
Rb4 Ge5 Rb3 68.115(12) 5_556 1_545
Rb2 Ge5 Rb3 117.232(15) . 1_545
Ge1 Ge5 K3 107.758(18) . 1_545
Ge9 Ge5 K3 131.209(19) . 1_545
Ge4 Ge5 K3 65.370(15) . 1_545
Ge6 Ge5 K3 163.979(19) . 1_545
Ge8 Ge5 K3 85.987(16) . 1_545
K4 Ge5 K3 68.115(12) 5_556 1_545
Rb4 Ge5 K3 68.115(12) 5_556 1_545
Rb2 Ge5 K3 117.232(15) . 1_545
Ge9 Ge6 Ge2 107.88(2) . .
Ge9 Ge6 Ge1 108.68(2) . .
Ge2 Ge6 Ge1 60.690(17) . .
Ge9 Ge6 Ge5 57.523(16) . .
Ge2 Ge6 Ge5 100.57(2) . .
Ge1 Ge6 Ge5 57.328(16) . .
Ge9 Ge6 Ge7 56.064(16) . .
Ge2 Ge6 Ge7 56.525(16) . .
Ge1 Ge6 Ge7 98.70(2) . .
Ge5 Ge6 Ge7 89.785(18) . .
Ge9 Ge6 Rb3 106.432(18) . .
Ge2 Ge6 Rb3 68.601(15) . .
Ge1 Ge6 Rb3 124.685(19) . .
Ge5 Ge6 Rb3 158.14(2) . .
Ge7 Ge6 Rb3 68.367(14) . .
Ge9 Ge6 Rb2 102.813(19) . .
Ge2 Ge6 Rb2 133.601(19) . .
Ge1 Ge6 Rb2 77.042(17) . .
Ge5 Ge6 Rb2 68.212(15) . .
Ge7 Ge6 Rb2 156.404(19) . .
Rb3 Ge6 Rb2 133.168(16) . .
Ge9 Ge6 Rb1 170.64(2) . .
Ge2 Ge6 Rb1 65.699(15) . .
Ge1 Ge6 Rb1 62.487(15) . .
Ge5 Ge6 Rb1 115.734(17) . .
Ge7 Ge6 Rb1 120.189(18) . .
Rb3 Ge6 Rb1 78.086(13) . .
Rb2 Ge6 Rb1 78.855(14) . .
Ge9 Ge7 Ge3 108.78(2) . .
Ge9 Ge7 Ge2 107.40(2) . .
Ge3 Ge7 Ge2 59.262(17) . .
Ge9 Ge7 Ge8 57.712(17) . .
Ge3 Ge7 Ge8 57.613(16) . .
Ge2 Ge7 Ge8 99.623(19) . .
Ge9 Ge7 Ge6 55.988(16) . .
Ge3 Ge7 Ge6 97.331(19) . .
Ge2 Ge7 Ge6 56.075(16) . .
Ge8 Ge7 Ge6 89.229(18) . .
Ge9 Ge7 Rb3 104.968(19) . .
Ge3 Ge7 Rb3 123.051(19) . .
Ge2 Ge7 Rb3 67.587(15) . .
Ge8 Ge7 Rb3 155.70(2) . .
Ge6 Ge7 Rb3 66.472(14) . .
Ge9 Ge7 Rb4 72.842(16) . .
Ge3 Ge7 Rb4 98.679(18) . .
Ge2 Ge7 Rb4 157.30(2) . .
Ge8 Ge7 Rb4 60.645(14) . .
Ge6 Ge7 Rb4 128.829(18) . .
Rb3 Ge7 Rb4 134.935(15) . .
Ge4 Ge8 Ge9 108.85(2) . .
Ge4 Ge8 Ge3 59.605(17) . .
Ge9 Ge8 Ge3 107.74(2) . .
Ge4 Ge8 Ge7 100.714(19) . .
Ge9 Ge8 Ge7 56.892(16) . .
Ge3 Ge8 Ge7 57.259(16) . .
Ge4 Ge8 Ge5 57.567(17) . .
Ge9 Ge8 Ge5 56.802(17) . .
Ge3 Ge8 Ge5 98.700(19) . .
Ge7 Ge8 Ge5 90.748(19) . .
Ge4 Ge8 Rb4 166.61(2) . .
Ge9 Ge8 Rb4 79.795(17) . .
Ge3 Ge8 Rb4 108.49(2) . .
Ge7 Ge8 Rb4 75.068(16) . .
Ge5 Ge8 Rb4 134.25(2) . .
Ge4 Ge8 K4 108.73(2) . 5_556
Ge9 Ge8 K4 69.386(16) . 5_556
Ge3 Ge8 K4 167.08(2) . 5_556
Ge7 Ge8 K4 124.587(19) . 5_556
Ge5 Ge8 K4 68.989(15) . 5_556
Rb4 Ge8 K4 83.7 . 5_556
Ge4 Ge8 Rb4 108.73(2) . 5_556
Ge9 Ge8 Rb4 69.386(16) . 5_556
Ge3 Ge8 Rb4 167.08(2) . 5_556
Ge7 Ge8 Rb4 124.587(19) . 5_556
Ge5 Ge8 Rb4 68.989(15) . 5_556
Rb4 Ge8 Rb4 83.680(15) . 5_556
Ge4 Ge8 Rb2 75.563(17) . 6_556
Ge9 Ge8 Rb2 166.48(2) . 6_556
Ge3 Ge8 Rb2 62.824(16) . 6_556
Ge7 Ge8 Rb2 110.066(19) . 6_556
Ge5 Ge8 Rb2 131.703(19) . 6_556
Rb4 Ge8 Rb2 93.764(16) . 6_556
K4 Ge8 Rb2 122.059(16) 5_556 6_556
Rb4 Ge8 Rb2 122.059(16) 5_556 6_556
Ge4 Ge8 K2 75.563(17) . 6_556
Ge9 Ge8 K2 166.48(2) . 6_556
Ge3 Ge8 K2 62.824(16) . 6_556
Ge7 Ge8 K2 110.066(19) . 6_556
Ge5 Ge8 K2 131.703(19) . 6_556
Rb4 Ge8 K2 93.764(16) . 6_556
K4 Ge8 K2 122.059(16) 5_556 6_556
Rb4 Ge8 K2 122.059(16) 5_556 6_556
Ge6 Ge9 Ge7 67.948(18) . .
Ge6 Ge9 Ge5 65.532(17) . .
Ge7 Ge9 Ge5 101.61(2) . .
Ge6 Ge9 Ge8 100.77(2) . .
Ge7 Ge9 Ge8 65.396(18) . .
Ge5 Ge9 Ge8 66.079(18) . .
Ge6 Ge9 K4 135.40(2) . 5_556
Ge7 Ge9 K4 132.16(2) . 5_556
Ge5 Ge9 K4 70.915(15) . 5_556
Ge8 Ge9 K4 68.807(16) . 5_556
Ge6 Ge9 Rb4 135.40(2) . 5_556
Ge7 Ge9 Rb4 132.16(2) . 5_556
Ge5 Ge9 Rb4 70.915(15) . 5_556
Ge8 Ge9 Rb4 68.807(16) . 5_556
Ge6 Ge9 Rb4 136.739(19) . .
Ge7 Ge9 Rb4 68.793(16) . .
Ge5 Ge9 Rb4 124.163(19) . .
Ge8 Ge9 Rb4 60.022(15) . .
K4 Ge9 Rb4 77.1 5_556 .
Rb4 Ge9 Rb4 77.146(15) 5_556 .
O3 Rb1 O5 115.77(8) . .
O3 Rb1 O6 146.84(8) . .
O5 Rb1 O6 58.61(8) . .
O3 Rb1 O2 58.66(7) . .
O5 Rb1 O2 147.13(8) . .
O6 Rb1 O2 106.70(8) . .
O3 Rb1 O1 116.28(8) . .
O5 Rb1 O1 115.95(8) . .
O6 Rb1 O1 57.36(7) . .
O2 Rb1 O1 57.64(7) . .
O3 Rb1 O4 57.40(7) . .
O5 Rb1 O4 58.47(7) . .
O6 Rb1 O4 109.45(8) . .
O2 Rb1 O4 108.74(7) . .
O1 Rb1 O4 149.06(7) . .
O3 Rb1 Ge1 88.54(5) . .
O5 Rb1 Ge1 124.91(6) . .
O6 Rb1 Ge1 122.36(6) . .
O2 Rb1 Ge1 87.95(6) . .
O1 Rb1 Ge1 90.76(5) . .
O4 Rb1 Ge1 117.85(5) . .
O3 Rb1 C6 40.90(8) . .
O5 Rb1 C6 77.79(8) . .
O6 Rb1 C6 131.64(8) . .
O2 Rb1 C6 98.67(8) . .
O1 Rb1 C6 154.37(8) . .
O4 Rb1 C6 22.20(7) . .
Ge1 Rb1 C6 98.58(6) . .
O3 Rb1 Ge2 92.71(6) . .
O5 Rb1 Ge2 85.01(6) . .
O6 Rb1 Ge2 117.65(6) . .
O2 Rb1 Ge2 125.99(6) . .
O1 Rb1 Ge2 126.09(5) . .
O4 Rb1 Ge2 84.75(5) . .
Ge1 Rb1 Ge2 42.994(12) . .
C6 Rb1 Ge2 74.33(7) . .
O3 Rb1 C10 151.10(9) . .
O5 Rb1 C10 40.55(9) . .
O6 Rb1 C10 21.69(9) . .
O2 Rb1 C10 128.34(9) . .
O1 Rb1 C10 76.95(9) . .
O4 Rb1 C10 97.51(9) . .
Ge1 Rb1 C10 118.04(8) . .
C6 Rb1 C10 118.13(10) . .
Ge2 Rb1 C10 99.42(7) . .
O3 Rb1 C3 40.43(8) . .
O5 Rb1 C3 151.08(9) . .
O6 Rb1 C3 128.37(9) . .
O2 Rb1 C3 21.75(8) . .
O1 Rb1 C3 77.43(8) . .
O4 Rb1 C3 96.38(8) . .
Ge1 Rb1 C3 77.73(7) . .
C6 Rb1 C3 81.31(9) . .
Ge2 Rb1 C3 108.33(7) . .
C10 Rb1 C3 149.92(10) . .
O3 Rb1 C7 77.58(8) . .
O5 Rb1 C7 40.34(8) . .
O6 Rb1 C7 97.55(9) . .
O2 Rb1 C7 130.68(8) . .
O1 Rb1 C7 152.45(9) . .
O4 Rb1 C7 22.01(7) . .
Ge1 Rb1 C7 114.23(7) . .
C6 Rb1 C7 37.66(9) . .
Ge2 Rb1 C7 73.47(7) . .
C10 Rb1 C7 80.89(10) . .
C3 Rb1 C7 117.63(9) . .
C12 O1 C1 111.6(3) . .
C12 O1 Rb1 116.6(2) . .
C1 O1 Rb1 116.5(2) . .
C12 O1 Rb2 100.3(2) . .
C1 O1 Rb2 106.6(2) . .
Rb1 O1 Rb2 102.76(8) . .
C3 O2 C2 112.6(3) . .
C3 O2 Rb1 107.7(2) . .
C2 O2 Rb1 108.6(2) . .
C4 O3 C5 112.0(3) . .
C4 O3 Rb1 119.0(2) . .
C5 O3 Rb1 121.1(2) . .
C6 O4 C7 112.6(3) . .
C6 O4 Rb1 103.4(2) . .
C7 O4 Rb1 104.7(2) . .
C9 O5 C8 111.0(3) . .
C9 O5 Rb1 116.5(2) . .
C8 O5 Rb1 117.2(2) . .
C9 O5 Rb3 97.1(2) . .
C8 O5 Rb3 110.4(2) . .
Rb1 O5 Rb3 102.07(8) . .
C10 O6 C11 111.6(3) . .
C10 O6 Rb1 109.2(2) . .
C11 O6 Rb1 112.7(2) . .
O1 C1 C2 109.0(3) . .
O1 C1 H1A 109.9 . .
C2 C1 H1A 109.9 . .
O1 C1 H1B 109.9 . .
C2 C1 H1B 109.9 . .
H1A C1 H1B 108.3 . .
O2 C2 C1 109.4(4) . .
O2 C2 Rb1 49.80(17) . .
C1 C2 Rb1 85.2(2) . .
O2 C2 H2A 109.8 . .
C1 C2 H2A 109.8 . .
Rb1 C2 H2A 78.9 . .
O2 C2 H2B 109.8 . .
C1 C2 H2B 109.8 . .
Rb1 C2 H2B 159.0 . .
H2A C2 H2B 108.2 . .
O2 C3 C4 109.6(3) . .
O2 C3 Rb1 50.52(18) . .
C4 C3 Rb1 82.5(2) . .
O2 C3 H3A 109.8 . .
C4 C3 H3A 109.8 . .
Rb1 C3 H3A 160.2 . .
O2 C3 H3B 109.8 . .
C4 C3 H3B 109.8 . .
Rb1 C3 H3B 80.8 . .
H3A C3 H3B 108.2 . .
O3 C4 C3 108.0(3) . .
O3 C4 H4A 110.1 . .
C3 C4 H4A 110.1 . .
O3 C4 H4B 110.1 . .
C3 C4 H4B 110.1 . .
H4A C4 H4B 108.4 . .
O3 C5 C6 109.1(3) . .
O3 C5 H5A 109.9 . .
C6 C5 H5A 109.9 . .
O3 C5 H5B 109.9 . .
C6 C5 H5B 109.9 . .
H5A C5 H5B 108.3 . .
O4 C6 C5 109.4(3) . .
O4 C6 Rb1 54.40(18) . .
C5 C6 Rb1 84.4(2) . .
O4 C6 H6A 109.8 . .
C5 C6 H6A 109.8 . .
Rb1 C6 H6A 74.6 . .
O4 C6 H6B 109.8 . .
C5 C6 H6B 109.8 . .
Rb1 C6 H6B 162.6 . .
H6A C6 H6B 108.2 . .
O4 C7 C8 108.9(3) . .
O4 C7 Rb1 53.30(18) . .
C8 C7 Rb1 82.8(2) . .
O4 C7 H7A 109.9 . .
C8 C7 H7A 109.9 . .
Rb1 C7 H7A 162.5 . .
O4 C7 H7B 109.9 . .
C8 C7 H7B 109.9 . .
Rb1 C7 H7B 76.9 . .
H7A C7 H7B 108.3 . .
O5 C8 C7 107.9(3) . .
O5 C8 H8A 110.1 . .
C7 C8 H8A 110.1 . .
O5 C8 H8B 110.1 . .
C7 C8 H8B 110.1 . .
H8A C8 H8B 108.4 . .
O5 C9 C10 109.2(4) . .
O5 C9 Rb3 60.3(2) . .
C10 C9 Rb3 82.9(3) . .
O5 C9 H9A 109.8 . .
C10 C9 H9A 109.8 . .
Rb3 C9 H9A 166.6 . .
O5 C9 H9B 109.8 . .
C10 C9 H9B 109.8 . .
Rb3 C9 H9B 69.8 . .
H9A C9 H9B 108.3 . .
O6 C10 C9 108.7(4) . .
O6 C10 Rb1 49.14(18) . .
C9 C10 Rb1 83.0(2) . .
O6 C10 H10A 110.0 . .
C9 C10 H10A 110.0 . .
Rb1 C10 H10A 81.1 . .
O6 C10 H10B 110.0 . .
C9 C10 H10B 110.0 . .
Rb1 C10 H10B 159.0 . .
H10A C10 H10B 108.3 . .
O6 C11 C12 109.0(3) . .
O6 C11 Rb1 46.39(18) . .
C12 C11 Rb1 83.4(2) . .
O6 C11 H11A 109.9 . .
C12 C11 H11A 109.9 . .
Rb1 C11 H11A 156.3 . .
O6 C11 H11B 109.9 . .
C12 C11 H11B 109.9 . .
Rb1 C11 H11B 84.0 . .
H11A C11 H11B 108.3 . .
O1 C12 C11 109.7(4) . .
O1 C12 Rb2 57.40(19) . .
C11 C12 Rb2 86.6(3) . .
O1 C12 H12A 109.7 . .
C11 C12 H12A 109.7 . .
Rb2 C12 H12A 69.8 . .
O1 C12 H12B 109.7 . .
C11 C12 H12B 109.7 . .
Rb2 C12 H12B 162.7 . .
H12A C12 H12B 108.2 . .
N1 Rb2 O1 109.05(12) . .
N1 Rb2 Ge3 127.02(9) . 6
O1 Rb2 Ge3 99.27(5) . 6
N1 Rb2 C12 91.91(13) . .
O1 Rb2 C12 22.25(8) . .
Ge3 Rb2 C12 99.79(7) 6 .
N1 Rb2 Ge6 66.65(9) . .
O1 Rb2 Ge6 87.21(5) . .
Ge3 Rb2 Ge6 160.328(18) 6 .
C12 Rb2 Ge6 93.20(7) . .
N1 Rb2 Ge5 87.60(10) . .
O1 Rb2 Ge5 117.27(5) . .
Ge3 Rb2 Ge5 117.848(16) 6 .
C12 Rb2 Ge5 132.60(7) . .
Ge6 Rb2 Ge5 43.924(11) . .
N1 Rb2 Ge8 86.50(9) . 6
O1 Rb2 Ge8 112.15(5) . 6
Ge3 Rb2 Ge8 40.913(11) 6 6
C12 Rb2 Ge8 97.84(7) . 6
Ge6 Rb2 Ge8 151.300(17) . 6
Ge5 Rb2 Ge8 129.369(17) . 6
N1 Rb2 Ge1 105.05(9) . .
O1 Rb2 Ge1 78.90(5) . .
Ge3 Rb2 Ge1 124.118(16) 6 .
C12 Rb2 Ge1 96.95(7) . .
Ge6 Rb2 Ge1 38.719(10) . .
Ge5 Rb2 Ge1 38.656(10) . .
Ge8 Rb2 Ge1 160.884(17) 6 .
N1 Rb2 Ge4 107.28(9) . 6
O1 Rb2 Ge4 75.64(5) . 6
Ge3 Rb2 Ge4 38.723(11) 6 6
C12 Rb2 Ge4 66.41(7) . 6
Ge6 Rb2 Ge4 158.993(17) . 6
Ge5 Rb2 Ge4 156.569(16) . 6
Ge8 Rb2 Ge4 37.700(10) 6 6
Ge1 Rb2 Ge4 143.841(16) . 6
N1 Rb2 Rb1 98.78(10) . .
O1 Rb2 Rb1 37.28(5) . .
Ge3 Rb2 Rb1 128.678(16) 6 .
C12 Rb2 Rb1 51.70(6) . .
Ge6 Rb2 Rb1 51.484(11) . .
Ge5 Rb2 Rb1 81.541(12) . .
Ge8 Rb2 Rb1 148.994(16) 6 .
Ge1 Rb2 Rb1 45.562(10) . .
Ge4 Rb2 Rb1 112.868(14) 6 .
N1 Rb2 Rb4 70.56(10) . 6
O1 Rb2 Rb4 152.00(5) . 6
Ge3 Rb2 Rb4 64.027(12) 6 6
C12 Rb2 Rb4 133.39(6) . 6
Ge6 Rb2 Rb4 116.237(14) . 6
Ge5 Rb2 Rb4 90.725(13) . 6
Ge8 Rb2 Rb4 40.421(10) 6 6
Ge1 Rb2 Rb4 128.880(14) . 6
Ge4 Rb2 Rb4 77.884(11) 6 6
Rb1 Rb2 Rb4 167.199(13) . 6
Rb2 N1 H1C 109.5 . .
Rb2 N1 H1D 109.5 . .
H1C N1 H1D 109.5 . .
Rb2 N1 H1E 109.5 . .
H1C N1 H1E 109.5 . .
H1D N1 H1E 109.5 . .
N3 Rb3 O5 126.84(10) . .
N3 Rb3 N2 64.74(11) . .
O5 Rb3 N2 167.15(9) . .
N3 Rb3 Ge4 129.79(7) . 1_565
O5 Rb3 Ge4 78.96(5) . 1_565
N2 Rb3 Ge4 88.98(7) . 1_565
N3 Rb3 C9 109.56(11) . .
O5 Rb3 C9 22.59(8) . .
N2 Rb3 C9 157.86(10) . .
Ge4 Rb3 C9 78.78(7) 1_565 .
N3 Rb3 Ge2 105.50(7) . .
O5 Rb3 Ge2 80.38(5) . .
N2 Rb3 Ge2 102.76(7) . .
Ge4 Rb3 Ge2 122.292(16) 1_565 .
C9 Rb3 Ge2 99.38(7) . .
N3 Rb3 Ge6 69.23(7) . .
O5 Rb3 Ge6 87.64(5) . .
N2 Rb3 Ge6 102.94(7) . .
Ge4 Rb3 Ge6 160.926(16) 1_565 .
C9 Rb3 Ge6 94.02(7) . .
Ge2 Rb3 Ge6 40.929(10) . .
N3 Rb3 Ge7 75.32(7) . .
O5 Rb3 Ge7 120.48(5) . .
N2 Rb3 Ge7 65.25(7) . .
Ge4 Rb3 Ge7 133.065(17) 1_565 .
C9 Rb3 Ge7 135.87(7) . .
Ge2 Rb3 Ge7 40.836(10) . .
Ge6 Rb3 Ge7 45.161(11) . .
N3 Rb3 Ge5 94.18(7) . 1_565
O5 Rb3 Ge5 83.49(5) . 1_565
N2 Rb3 Ge5 90.41(7) . 1_565
Ge4 Rb3 Ge5 41.333(11) 1_565 1_565
C9 Rb3 Ge5 68.20(7) . 1_565
Ge2 Rb3 Ge5 159.569(16) . 1_565
Ge6 Rb3 Ge5 150.715(17) . 1_565
Ge7 Rb3 Ge5 155.648(16) . 1_565
N3 Rb3 K4 49.65(7) . 5_566
O5 Rb3 K4 134.35(5) . 5_566
N2 Rb3 K4 46.15(7) . 5_566
Ge4 Rb3 K4 80.946(12) 1_565 5_566
C9 Rb3 K4 112.98(7) . 5_566
Ge2 Rb3 K4 143.917(15) . 5_566
Ge6 Rb3 K4 118.050(14) . 5_566
Ge7 Rb3 K4 103.115(14) . 5_566
Ge5 Rb3 K4 55.227(11) 1_565 5_566
N3 Rb3 Rb4 49.65(7) . 5_566
O5 Rb3 Rb4 134.35(5) . 5_566
N2 Rb3 Rb4 46.15(7) . 5_566
Ge4 Rb3 Rb4 80.946(12) 1_565 5_566
C9 Rb3 Rb4 112.98(7) . 5_566
Ge2 Rb3 Rb4 143.917(15) . 5_566
Ge6 Rb3 Rb4 118.050(14) . 5_566
Ge7 Rb3 Rb4 103.115(14) . 5_566
Ge5 Rb3 Rb4 55.227(11) 1_565 5_566
K4 Rb3 Rb4 0.0 5_566 5_566
N3 Rb3 Rb1 110.62(8) . .
O5 Rb3 Rb1 36.74(5) . .
N2 Rb3 Rb1 150.71(7) . .
Ge4 Rb3 Rb1 111.860(13) 1_565 .
C9 Rb3 Rb1 51.09(7) . .
Ge2 Rb3 Rb1 49.022(10) . .
Ge6 Rb3 Rb1 51.987(10) . .
Ge7 Rb3 Rb1 85.491(12) . .
Ge5 Rb3 Rb1 118.860(13) 1_565 .
K4 Rb3 Rb1 153.167(15) 5_566 .
Rb4 Rb3 Rb1 153.167(15) 5_566 .
N3 Rb3 H2D 62.4 . .
O5 Rb3 H2D 166.5 . .
N2 Rb3 H2D 16.4 . .
Ge4 Rb3 H2D 102.6 1_565 .
C9 Rb3 H2D 170.8 . .
Ge2 Rb3 H2D 87.6 . .
Ge6 Rb3 H2D 87.3 . .
Ge7 Rb3 H2D 49.0 . .
Ge5 Rb3 H2D 106.7 1_565 .
K4 Rb3 H2D 58.7 5_566 .
Rb4 Rb3 H2D 58.7 5_566 .
Rb1 Rb3 H2D 134.4 . .
N3 Rb3 H3C 16.2 . .
O5 Rb3 H3C 130.8 . .
N2 Rb3 H3C 61.9 . .
Ge4 Rb3 H3C 141.5 1_565 .
C9 Rb3 H3C 118.7 . .
Ge2 Rb3 H3C 90.3 . .
Ge6 Rb3 H3C 57.3 . .
Ge7 Rb3 H3C 59.2 . .
Ge5 Rb3 H3C 109.8 1_565 .
K4 Rb3 H3C 60.8 5_566 .
Rb4 Rb3 H3C 60.8 5_566 .
Rb1 Rb3 H3C 105.0 . .
H2D Rb3 H3C 54.8 . .
N3 Rb3 H3D 16.6 . .
O5 Rb3 H3D 110.2 . .
N2 Rb3 H3D 81.3 . .
Ge4 Rb3 H3D 133.3 1_565 .
C9 Rb3 H3D 93.7 . .
Ge2 Rb3 H3D 104.4 . .
Ge6 Rb3 H3D 64.2 . .
Ge7 Rb3 H3D 83.1 . .
Ge5 Rb3 H3D 92.9 1_565 .
K4 Rb3 H3D 59.6 5_566 .
Rb4 Rb3 H3D 59.6 5_566 .
Rb1 Rb3 H3D 97.1 . .
H2D Rb3 H3D 78.7 . .
H3C Rb3 H3D 26.7 . .
N4A Rb4 N2 128.9(2) . 5_566
N4A Rb4 N4B 19.1(2) . .
N2 Rb4 N4B 109.8(2) 5_566 .
N4A Rb4 N5 47.1(3) . .
N2 Rb4 N5 166.48(19) 5_566 .
N4B Rb4 N5 65.3(3) . .
N4A Rb4 N3 75.1(2) . 5_566
N2 Rb4 N3 65.13(10) 5_566 5_566
N4B Rb4 N3 60.3(2) . 5_566
N5 Rb4 N3 102.5(2) . 5_566
N4A Rb4 Ge8 82.9(2) . .
N2 Rb4 Ge8 104.78(7) 5_566 .
N4B Rb4 Ge8 88.4(2) . .
N5 Rb4 Ge8 87.94(17) . .
N3 Rb4 Ge8 137.03(7) 5_566 .
N4A Rb4 Ge8 157.2(2) . 5_556
N2 Rb4 Ge8 73.47(8) 5_566 5_556
N4B Rb4 Ge8 173.4(3) . 5_556
N5 Rb4 Ge8 110.21(17) . 5_556
N3 Rb4 Ge8 117.76(7) 5_566 5_556
Ge8 Rb4 Ge8 96.322(15) . 5_556
N4A Rb4 Ge9 115.5(2) . 5_556
N2 Rb4 Ge9 115.12(8) 5_566 5_556
N4B Rb4 Ge9 134.1(2) . 5_556
N5 Rb4 Ge9 68.85(18) . 5_556
N3 Rb4 Ge9 133.71(7) 5_566 5_556
Ge8 Rb4 Ge9 89.055(15) . 5_556
Ge8 Rb4 Ge9 41.805(11) 5_556 5_556
N4A Rb4 Ge5 119.7(2) . 5_556
N2 Rb4 Ge5 94.25(8) 5_566 5_556
N4B Rb4 Ge5 128.3(3) . 5_556
N5 Rb4 Ge5 80.66(16) . 5_556
N3 Rb4 Ge5 93.30(7) 5_566 5_556
Ge8 Rb4 Ge5 129.651(16) . 5_556
Ge8 Rb4 Ge5 45.217(12) 5_556 5_556
Ge9 Rb4 Ge5 41.129(11) 5_556 5_556
N4A Rb4 Ge7 74.2(2) . .
N2 Rb4 Ge7 77.54(8) 5_566 .
N4B Rb4 Ge7 65.9(3) . .
N5 Rb4 Ge7 109.82(16) . .
N3 Rb4 Ge7 93.72(7) 5_566 .
Ge8 Rb4 Ge7 44.287(11) . .
Ge8 Rb4 Ge7 120.634(17) 5_556 .
Ge9 Rb4 Ge7 132.445(17) 5_556 .
Ge5 Rb4 Ge7 165.752(18) 5_556 .
N4A Rb4 Ge9 109.9(2) . .
N2 Rb4 Ge9 64.72(7) 5_566 .
N4B Rb4 Ge9 104.2(3) . .
N5 Rb4 Ge9 128.12(17) . .
N3 Rb4 Ge9 115.78(8) 5_566 .
Ge8 Rb4 Ge9 40.182(11) . .
Ge8 Rb4 Ge9 82.305(14) 5_556 .
Ge9 Rb4 Ge9 102.853(14) 5_556 .
Ge5 Rb4 Ge9 127.521(16) 5_556 .
Ge7 Rb4 Ge9 38.366(10) . .
N4A Rb4 Rb3 118.2(2) . 5_566
N2 Rb4 Rb3 49.48(7) 5_566 5_566
N4B Rb4 Rb3 106.7(2) . 5_566
N5 Rb4 Rb3 118.47(17) . 5_566
N3 Rb4 Rb3 47.06(7) 5_566 5_566
Ge8 Rb4 Rb3 153.069(18) . 5_566
Ge8 Rb4 Rb3 70.782(12) 5_556 5_566
Ge9 Rb4 Rb3 95.523(13) 5_556 5_566
Ge5 Rb4 Rb3 56.656(11) 5_556 5_566
Ge7 Rb4 Rb3 121.743(15) . 5_566
Ge9 Rb4 Rb3 113.221(15) . 5_566
K4 N2 Rb3 84.37(10) 5_566 .
Rb4 N2 Rb3 84.37(10) 5_566 .
K4 N2 H2C 117.0 5_566 .
Rb4 N2 H2C 117.0 5_566 .
Rb3 N2 H2C 97.1 . .
K4 N2 H2D 128.6 5_566 .
Rb4 N2 H2D 128.6 5_566 .
Rb3 N2 H2D 68.8 . .
H2C N2 H2D 109.5 . .
K4 N2 H2E 75.2 5_566 .
Rb4 N2 H2E 75.2 5_566 .
Rb3 N2 H2E 151.7 . .
H2C N2 H2E 109.5 . .
H2D N2 H2E 109.5 . .
Rb3 N3 K4 83.30(9) . 5_566
Rb3 N3 Rb4 83.30(9) . 5_566
Rb3 N3 H3C 91.8 . .
K4 N3 H3C 128.8 5_566 .
Rb4 N3 H3C 128.8 5_566 .
Rb3 N3 H3D 86.8 . .
K4 N3 H3D 121.0 5_566 .
Rb4 N3 H3D 121.0 5_566 .
H3C N3 H3D 109.5 . .
Rb3 N3 H3E 145.8 . .
K4 N3 H3E 62.6 5_566 .
Rb4 N3 H3E 62.6 5_566 .
H3C N3 H3E 109.5 . .
H3D N3 H3E 109.5 . .
Rb4 N4A H4AA 109.5 . .
Rb4 N4A H4AB 109.5 . .
H4AA N4A H4AB 109.5 . .
Rb4 N4A H4AC 109.5 . .
H4AA N4A H4AC 109.5 . .
H4AB N4A H4AC 109.5 . .
Rb4 N4B H4BA 109.5 . .
Rb4 N4B H4BB 109.5 . .
H4BA N4B H4BB 109.5 . .
Rb4 N4B H4BC 109.5 . .
H4BA N4B H4BC 109.5 . .
H4BB N4B H4BC 109.5 . .
Rb4 N5 H5C 109.5 . .
Rb4 N5 H5D 109.5 . .
H5C N5 H5D 109.5 . .
Rb4 N5 H5E 109.5 . .
H5C N5 H5E 109.5 . .
H5D N5 H5E 109.5 . .

loop_
_geom_bond_atom_site_label_1
_geom_bond_atom_site_label_2
_geom_bond_distance
_geom_bond_site_symmetry_2
Ge1 Ge4 2.5825(7) .
Ge1 Ge5 2.5869(6) .
Ge1 Ge6 2.5888(6) .
Ge1 Ge2 2.6129(6) .
Ge1 Rb1 3.4915(6) .
Ge1 Ge3 3.5962(7) .
Ge1 Rb2 4.0334(7) .
Ge2 Ge3 2.5640(6) .
Ge2 Ge6 2.5833(6) .
Ge2 Ge7 2.5968(6) .
Ge2 Rb1 3.6302(6) .
Ge2 Rb3 3.6713(6) .
Ge2 Ge4 3.7043(6) .
Ge3 Ge4 2.5676(6) .
Ge3 Ge7 2.5891(6) .
Ge3 Ge8 2.5993(6) .
Ge3 K2 3.5308(6) 6_556
Ge3 Rb2 3.5308(6) 6_556
Ge4 Ge8 2.5665(6) .
Ge4 Ge5 2.6066(6) .
Ge4 K3 3.5876(6) 1_545
Ge4 Rb3 3.5876(6) 1_545
Ge5 Ge9 2.5872(6) .
Ge5 Ge6 2.7915(6) .
Ge5 Ge8 2.8263(7) .
Ge5 K4 3.7171(6) 5_556
Ge5 Rb4 3.7171(6) 5_556
Ge5 Rb2 3.7365(7) .
Ge5 Rb3 3.7802(6) 1_545
Ge5 K3 3.7802(6) 1_545
Ge6 Ge9 2.5705(6) .
Ge6 Ge7 2.8742(6) .
Ge6 Rb3 3.7163(6) .
Ge6 Rb2 3.7274(6) .
Ge6 Rb1 3.8262(6) .
Ge7 Ge9 2.5728(6) .
Ge7 Ge8 2.7926(6) .
Ge7 Rb3 3.7678(6) .
Ge7 Rb4 3.8644(6) .
Ge8 Ge9 2.5966(6) .
Ge8 Rb4 3.4859(7) .
Ge8 K4 3.6317(7) 5_556
Ge8 Rb4 3.6317(7) 5_556
Ge8 Rb2 3.8553(7) 6_556
Ge8 K2 3.8553(7) 6_556
Ge9 K4 3.6457(6) 5_556
Ge9 Rb4 3.6457(6) 5_556
Ge9 Rb4 3.9606(7) .
Rb1 O3 2.849(3) .
Rb1 O5 2.907(3) .
Rb1 O6 2.912(3) .
Rb1 O2 2.952(3) .
Rb1 O1 2.980(3) .
Rb1 O4 3.034(3) .
Rb1 C6 3.630(4) .
Rb1 C10 3.637(4) .
Rb1 C3 3.643(4) .
Rb1 C7 3.660(4) .
O1 C12 1.420(5) .
O1 C1 1.426(5) .
O1 Rb2 3.160(3) .
O2 C3 1.417(5) .
O2 C2 1.424(5) .
O3 C4 1.425(4) .
O3 C5 1.427(5) .
O4 C6 1.410(5) .
O4 C7 1.418(4) .
O5 C9 1.416(5) .
O5 C8 1.430(5) .
O5 Rb3 3.200(3) .
O6 C10 1.423(5) .
O6 C11 1.433(5) .
C1 C2 1.484(6) .
C1 H1A 0.9900 .
C1 H1B 0.9900 .
C2 H2A 0.9900 .
C2 H2B 0.9900 .
C3 C4 1.496(6) .
C3 H3A 0.9900 .
C3 H3B 0.9900 .
C4 H4A 0.9900 .
C4 H4B 0.9900 .
C5 C6 1.493(5) .
C5 H5A 0.9900 .
C5 H5B 0.9900 .
C6 H6A 0.9900 .
C6 H6B 0.9900 .
C7 C8 1.504(6) .
C7 H7A 0.9900 .
C7 H7B 0.9900 .
C8 H8A 0.9900 .
C8 H8B 0.9900 .
C9 C10 1.489(6) .
C9 Rb3 3.656(5) .
C9 H9A 0.9900 .
C9 H9B 0.9900 .
C10 H10A 0.9900 .
C10 H10B 0.9900 .
C11 C12 1.479(6) .
C11 H11A 0.9900 .
C11 H11B 0.9900 .
C12 Rb2 3.690(4) .
C12 H12A 0.9900 .
C12 H12B 0.9900 .
Rb2 N1 2.977(4) .
Rb2 Ge3 3.5307(6) 6
Rb2 Ge8 3.8554(7) 6
Rb2 Ge4 4.0640(7) 6
N1 H1C 0.9100 .
N1 H1D 0.9100 .
N1 H1E 0.9100 .
Rb3 N3 3.095(4) .
Rb3 N2 3.208(4) .
Rb3 Ge4 3.5875(6) 1_565
Rb3 Ge5 3.7803(6) 1_565
Rb3 H2D 3.0002 .
Rb3 H3C 3.2527 .
Rb3 H3D 3.1773 .
Rb4 N4A 3.033(10) .
Rb4 N2 3.043(4) 5_566
Rb4 N4B 3.119(12) .
Rb4 N5 3.123(10) .
Rb4 N3 3.222(4) 5_566
Rb4 Ge8 3.6317(7) 5_556
Rb4 Ge9 3.6457(6) 5_556
Rb4 Ge5 3.7171(6) 5_556
N2 K4 3.043(4) 5_566
N2 Rb4 3.043(4) 5_566
N2 H2C 0.9100 .
N2 H2D 0.9100 .
N2 H2E 0.9100 .
N3 K4 3.222(4) 5_566
N3 Rb4 3.222(4) 5_566
N3 H3C 0.9100 .
N3 H3D 0.9100 .
N3 H3E 0.9100 .
N4A H4AA 0.9100 .
N4A H4AB 0.9100 .
N4A H4AC 0.9100 .
N4B H4BA 0.9100 .
N4B H4BB 0.9100 .
N4B H4BC 0.9100 .
N5 H5C 0.9100 .
N5 H5D 0.9100 .
N5 H5E 0.9100 .
